data_2201472
loop_
_publ_author_name
' Sbai, F.'
'Chkirate, K.'
'Regragui, R.'
' Essassi, E. M.'
'Pierrot, M.'

_publ_section_title
;
 Diaquabis{2-[(5-m\'ethylpyrazol-3-yl)m\'ethyl]benzimidazole}nickel(II)
 dichloride dihydrate
;
_journal_issue 7
_journal_name_full 'Acta Crystallographica Section E'
_journal_page_first m337
_journal_page_last m339
_journal_paper_doi 10.1107/S1600536802009868
_journal_volume 58
_journal_year 2002
_chemical_formula_moiety 'C24 H32 CL2 N8 Ni1 O4'
_chemical_formula_structural '[Ni (C12 H12 N4)2 (H2 O)2]Cl2 , H2O'
_chemical_formula_sum 'C24 H32 Cl2 N8 Ni O4'
_chemical_formula_weight 626.19
_chemical_name_systematic
;
 ?
;
_space_group_IT_number 14
_symmetry_cell_setting monoclinic
_symmetry_space_group_name_Hall '-P 2ybc'
_symmetry_space_group_name_H-M 'P 1 21/c 1'
_atom_sites_solution_hydrogens geom
_atom_sites_solution_primary direct
_atom_sites_solution_secondary difmap
_audit_creation_method SHELXL-97
_cell_angle_alpha 90.0000(10)
_cell_angle_beta 95.9610(10)
_cell_angle_gamma 90.0000(10)
_cell_formula_units_Z 4
_cell_length_a 12.1520(10)
_cell_length_b 19.192(2)
_cell_length_c 13.7970(10)
_cell_measurement_reflns_used 46051
_cell_measurement_temperature 293(2)
_cell_measurement_theta_max 26.36
_cell_measurement_theta_min 3.01
_cell_volume 3200.4(5)
_computing_cell_refinement 'DENZO SCALEPACK (Otwinoski & Minor, 1997)'
_computing_data_collection 'KappaCCD (Nonius, 1998)'
_computing_data_reduction 'DENZO SCALEPACK'
_computing_molecular_graphics 'ORTEPIII (Burnett & Johnson,1996)'
_computing_publication_material SHELXL97
_computing_structure_refinement 'SHELXL97 (Sheldrick, 1997)'
_computing_structure_solution 'SIR92 (Altomare et al., 1994)'
_diffrn_ambient_temperature 293(2)
_diffrn_measured_fraction_theta_full 0.930
_diffrn_measured_fraction_theta_max 0.930
_diffrn_measurement_device_type 'Nonius KappaCCD'
_diffrn_measurement_method \f
_diffrn_radiation_monochromator graphite
_diffrn_radiation_source 'fine-focus sealed tube'
_diffrn_radiation_type MoK\a
_diffrn_radiation_wavelength 0.71073
_diffrn_reflns_av_R_equivalents 0.038
_diffrn_reflns_av_sigmaI/netI 0.0193
_diffrn_reflns_limit_h_max 14
_diffrn_reflns_limit_h_min -15
_diffrn_reflns_limit_k_max 23
_diffrn_reflns_limit_k_min 0
_diffrn_reflns_limit_l_max 17
_diffrn_reflns_limit_l_min 0
_diffrn_reflns_number 46051
_diffrn_reflns_theta_full 26.36
_diffrn_reflns_theta_max 26.36
_diffrn_reflns_theta_min 3.01
_diffrn_standards_decay_% <0.1
_diffrn_standards_interval_count 0
_diffrn_standards_interval_time 0
_diffrn_standards_number 0
_exptl_absorpt_coefficient_mu 0.814
_exptl_absorpt_correction_type none
_exptl_crystal_colour bleu
_exptl_crystal_density_diffrn 1.300
_exptl_crystal_density_method 'not measured'
_exptl_crystal_description prisme
_exptl_crystal_F_000 1304
_exptl_crystal_size_max 0.3
_exptl_crystal_size_mid 0.2
_exptl_crystal_size_min 0.15
_refine_diff_density_max 0.246
_refine_diff_density_min -0.365
_refine_ls_extinction_method none
_refine_ls_goodness_of_fit_ref 1.093
_refine_ls_hydrogen_treatment mixed
_refine_ls_matrix_type full
_refine_ls_number_parameters 383
_refine_ls_number_reflns 6075
_refine_ls_number_restraints 12
_refine_ls_restrained_S_all 1.092
_refine_ls_R_factor_all 0.0397
_refine_ls_R_factor_gt 0.0349
_refine_ls_shift/su_max 0.005
_refine_ls_shift/su_mean 0.000
_refine_ls_structure_factor_coef Fsqd
_refine_ls_weighting_details 'calc w = 1/[\s^2^(Fo^2^)+(0.0661P)^2^+1.7273P] where P = (Fo^2^+2Fc^2^)/3'
_refine_ls_weighting_scheme calc
_refine_ls_wR_factor_gt 0.1119
_refine_ls_wR_factor_ref 0.1157
_reflns_number_gt 5458
_reflns_number_total 6075
_reflns_threshold_expression >2\s(I)
_cod_data_source_file dn6030.cif
_cod_data_source_block I
_cod_depositor_comments
;
The following automatic conversions were performed:

'_geom_angle_publ_flag' value 'YES' changed to 'yes' according to
/home/saulius/struct/CIF-dictionaries/cif_core.dic dictionary named
'cif_core.dic' version 2.4.1 from 2010-06-29 (15 times).

Automatic conversion script
Id: cif_fix_values 1715 2011-07-08 13:25:40Z adriana 
;
_cod_original_sg_symbol_H-M 'P 21/c'
_cod_database_code 2201472
_cod_database_fobs_code 2201472

loop_
_symmetry_equiv_pos_as_xyz
'x, y, z'
'-x, y+1/2, -z+1/2'
'-x, -y, -z'
'x, -y-1/2, z-1/2'

loop_
_atom_site_label
_atom_site_fract_x
_atom_site_fract_y
_atom_site_fract_z
_atom_site_U_iso_or_equiv
_atom_site_adp_type
_atom_site_calc_flag
_atom_site_refinement_flags
_atom_site_occupancy
_atom_site_disorder_assembly
_atom_site_disorder_group
_atom_site_type_symbol
C3 0.4847(2) 0.40377(12) 0.41758(17) 0.0376(5) Uani d . 1 . . C
C4 0.47917(18) 0.47134(12) 0.38485(16) 0.0380(5) Uani d . 1 . . C
H4 0.4324 0.5062 0.4033 0.046 Uiso calc R 1 . . H
C5 0.55732(17) 0.47741(11) 0.31860(15) 0.0311(4) Uani d . 1 . . C
C6 0.5846(2) 0.54105(11) 0.26346(16) 0.0377(5) Uani d . 1 . . C
H6A 0.5218 0.5725 0.2599 0.045 Uiso calc R 1 . . H
H6B 0.6465 0.5645 0.2997 0.045 Uiso calc R 1 . . H
C7 0.61307(18) 0.52763(11) 0.16259(16) 0.0330(4) Uani d . 1 . . C
C9 0.68099(18) 0.48474(11) 0.03607(15) 0.0340(4) Uani d . 1 . . C
C10 0.7319(2) 0.44478(13) -0.03080(16) 0.0410(5) Uani d . 1 . . C
H10 0.7682 0.4034 -0.0125 0.049 Uiso calc R 1 . . H
C11 0.7262(2) 0.46926(16) -0.12571(18) 0.0515(6) Uani d . 1 . . C
H11 0.7593 0.4437 -0.1720 0.062 Uiso calc R 1 . . H
C12 0.6722(2) 0.53120(17) -0.15356(18) 0.0564(7) Uani d . 1 . . C
H12 0.6715 0.5463 -0.2177 0.068 Uiso calc R 1 . . H
C13 0.6198(2) 0.57059(16) -0.08890(19) 0.0539(7) Uani d . 1 . . C
H13 0.5828 0.6116 -0.1077 0.065 Uiso calc R 1 . . H
C14 0.6253(2) 0.54583(13) 0.00624(17) 0.0405(5) Uani d . 1 . . C
C16 0.4227(2) 0.36649(16) 0.4895(2) 0.0560(7) Uani d . 1 . . C
H16A 0.3898 0.3251 0.4601 0.084 Uiso calc R 1 . . H
H16B 0.3657 0.3963 0.5093 0.084 Uiso calc R 1 . . H
H16C 0.4725 0.3540 0.5454 0.084 Uiso calc R 1 . . H
C23 1.0088(2) 0.35664(15) 0.0659(2) 0.0486(6) Uani d . 1 . . C
C24 1.0298(2) 0.42590(14) 0.08170(18) 0.0457(6) Uani d . 1 . . C
H24 1.0853 0.4522 0.0577 0.055 Uiso calc R 1 . . H
C25 0.95115(18) 0.44927(12) 0.14098(15) 0.0351(5) Uani d . 1 . . C
C26 0.9329(2) 0.52174(12) 0.17739(17) 0.0396(5) Uani d . 1 . . C
H26A 0.9998 0.5488 0.1734 0.047 Uiso calc R 1 . . H
H26B 0.8741 0.5435 0.1350 0.047 Uiso calc R 1 . . H
C27 0.90339(18) 0.52402(11) 0.27958(16) 0.0334(4) Uani d . 1 . . C
C29 0.83637(17) 0.50170(11) 0.41562(15) 0.0325(4) Uani d . 1 . . C
C30 0.78654(19) 0.47272(13) 0.49272(16) 0.0393(5) Uani d . 1 . . C
H30 0.7401 0.4342 0.4837 0.047 Uiso calc R 1 . . H
C31 0.8090(2) 0.50349(15) 0.58316(18) 0.0476(6) Uani d . 1 . . C
H31 0.7774 0.4848 0.6360 0.057 Uiso calc R 1 . . H
C32 0.8773(2) 0.56166(15) 0.59782(19) 0.0533(7) Uani d . 1 . . C
H32 0.8890 0.5812 0.6597 0.064 Uiso calc R 1 . . H
C33 0.9276(2) 0.59070(13) 0.5228(2) 0.0485(6) Uani d . 1 . . C
H33 0.9740 0.6292 0.5326 0.058 Uiso calc R 1 . . H
C34 0.90586(19) 0.55973(12) 0.43147(17) 0.0372(5) Uani d . 1 . . C
C36 1.0620(3) 0.3028(2) 0.0077(3) 0.0804(11) Uani d . 1 . . C
H36A 1.0711 0.2604 0.0446 0.121 Uiso calc R 1 . . H
H36B 1.1330 0.3192 -0.0069 0.121 Uiso calc R 1 . . H
H36C 1.0160 0.2942 -0.0520 0.121 Uiso calc R 1 . . H
Cl1 0.88814(7) 0.18306(4) 0.23110(6) 0.0670(2) Uani d . 1 . . Cl
Cl2 0.56383(7) 0.20868(3) 0.43529(5) 0.0588(2) Uani d . 1 . . Cl
N1 0.60997(14) 0.41727(9) 0.31055(13) 0.0307(4) Uani d . 1 . . N
N2 0.56410(15) 0.37274(9) 0.37146(13) 0.0339(4) Uani d . 1 . . N
H2 0.5834 0.3299 0.3796 0.041 Uiso calc R 1 . . H
N8 0.67311(15) 0.47515(9) 0.13584(12) 0.0318(4) Uani d . 1 . . N
N15 0.58268(17) 0.57132(10) 0.08798(14) 0.0415(4) Uani d . 1 . . N
H15 0.5436 0.6085 0.0909 0.050 Uiso calc R 1 . . H
N21 0.88546(16) 0.39718(9) 0.16143(14) 0.0357(4) Uani d . 1 . . N
N22 0.92203(17) 0.34095(10) 0.11486(15) 0.0433(5) Uani d . 1 . . N
H22 0.8932 0.3001 0.1164 0.052 Uiso calc R 1 . . H
N28 0.83512(14) 0.48081(9) 0.31823(12) 0.0314(4) Uani d . 1 . . N
N35 0.94600(16) 0.57215(10) 0.34364(14) 0.0396(4) Uani d . 1 . . N
H35 0.9907 0.6050 0.3317 0.047 Uiso calc R 1 . . H
Ni1 0.74715(2) 0.403366(12) 0.235747(19) 0.02699(10) Uani d . 1 . . Ni
O40 0.81071(18) 0.32336(10) 0.32910(14) 0.0505(5) Uani d D 1 . . O
O41 0.67249(17) 0.32034(9) 0.15175(13) 0.0441(4) Uani d D 1 . . O
O42 0.7882(2) 0.20903(13) 0.01433(17) 0.0802(7) Uani d D 1 . . O
O43 0.6230(3) 0.18930(14) 0.2193(2) 0.0835(7) Uani d D 1 . . O
H40A 0.839(3) 0.2891(14) 0.312(3) 0.069(11) Uiso d D 1 . . H
H40B 0.808(3) 0.314(2) 0.3844(16) 0.080(12) Uiso d D 1 . . H
H41A 0.653(3) 0.2839(12) 0.171(2) 0.058(9) Uiso d D 1 . . H
H41B 0.633(3) 0.325(2) 0.1034(19) 0.077(12) Uiso d D 1 . . H
H42A 0.820(4) 0.195(2) 0.079(2) 0.127(9) Uiso d D 1 . . H
H42B 0.723(3) 0.239(2) 0.005(3) 0.127(9) Uiso d D 1 . . H
H43A 0.699(3) 0.172(3) 0.223(4) 0.127(9) Uiso d D 1 . . H
H43B 0.611(4) 0.191(3) 0.288(2) 0.127(9) Uiso d D 1 . . H

loop_
_atom_site_aniso_label
_atom_site_aniso_U_11
_atom_site_aniso_U_22
_atom_site_aniso_U_33
_atom_site_aniso_U_12
_atom_site_aniso_U_13
_atom_site_aniso_U_23
C3 0.0358(12) 0.0466(13) 0.0315(11) -0.0017(9) 0.0084(10) -0.0020(9)
C4 0.0372(12) 0.0434(12) 0.0343(11) 0.0087(9) 0.0077(10) -0.0036(9)
C5 0.0317(11) 0.0326(10) 0.0288(10) 0.0044(8) 0.0031(8) -0.0018(8)
C6 0.0441(13) 0.0315(11) 0.0381(11) 0.0078(9) 0.0075(10) 0.0009(9)
C7 0.0337(11) 0.0292(10) 0.0357(11) 0.0024(8) 0.0023(9) 0.0043(8)
C9 0.0338(11) 0.0394(11) 0.0283(10) -0.0078(8) -0.0001(9) 0.0033(8)
C10 0.0418(13) 0.0475(13) 0.0339(11) -0.0090(10) 0.0049(10) -0.0046(9)
C11 0.0515(15) 0.0705(18) 0.0326(12) -0.0193(13) 0.0055(11) -0.0070(11)
C12 0.0571(17) 0.082(2) 0.0292(12) -0.0164(14) -0.0008(12) 0.0105(12)
C13 0.0536(16) 0.0647(17) 0.0414(14) -0.0043(13) -0.0045(12) 0.0210(12)
C14 0.0402(13) 0.0442(13) 0.0363(11) -0.0029(9) 0.0007(10) 0.0084(9)
C16 0.0615(17) 0.0585(16) 0.0531(15) 0.0001(13) 0.0294(14) 0.0034(13)
C23 0.0418(13) 0.0575(15) 0.0489(14) 0.0053(11) 0.0159(12) -0.0057(11)
C24 0.0398(13) 0.0577(15) 0.0416(13) -0.0068(11) 0.0145(11) -0.0011(11)
C25 0.0325(11) 0.0420(12) 0.0316(10) -0.0053(9) 0.0063(9) 0.0016(9)
C26 0.0440(13) 0.0374(12) 0.0384(12) -0.0115(9) 0.0093(10) 0.0010(9)
C27 0.0339(11) 0.0295(10) 0.0368(11) -0.0040(8) 0.0040(9) -0.0012(8)
C29 0.0317(11) 0.0336(10) 0.0314(10) 0.0029(8) 0.0003(9) -0.0038(8)
C30 0.0360(12) 0.0480(13) 0.0342(11) 0.0030(9) 0.0052(10) -0.0002(9)
C31 0.0441(14) 0.0651(16) 0.0338(12) 0.0128(12) 0.0046(11) -0.0032(11)
C32 0.0551(16) 0.0638(17) 0.0389(13) 0.0143(13) -0.0047(12) -0.0177(12)
C33 0.0500(15) 0.0437(13) 0.0498(15) 0.0008(10) -0.0049(12) -0.0166(11)
C34 0.0354(12) 0.0360(11) 0.0394(11) 0.0021(9) -0.0001(10) -0.0058(9)
C36 0.077(2) 0.083(2) 0.088(2) 0.0088(18) 0.041(2) -0.0262(19)
Cl1 0.0816(5) 0.0564(4) 0.0646(4) 0.0299(4) 0.0148(4) -0.0024(3)
Cl2 0.0781(5) 0.0376(3) 0.0578(4) -0.0074(3) -0.0059(4) 0.0052(3)
N1 0.0304(9) 0.0303(8) 0.0324(9) 0.0001(7) 0.0077(7) 0.0013(7)
N2 0.0353(10) 0.0325(9) 0.0352(9) -0.0014(7) 0.0097(8) 0.0031(7)
N8 0.0350(10) 0.0325(9) 0.0280(8) 0.0007(7) 0.0039(7) 0.0019(7)
N15 0.0456(11) 0.0372(10) 0.0415(10) 0.0088(8) 0.0041(9) 0.0103(8)
N21 0.0360(10) 0.0318(9) 0.0410(10) 0.0004(7) 0.0124(9) -0.0020(7)
N22 0.0450(11) 0.0348(10) 0.0530(12) 0.0017(8) 0.0192(10) -0.0056(8)
N28 0.0320(9) 0.0334(9) 0.0290(8) -0.0048(7) 0.0032(7) -0.0017(7)
N35 0.0402(11) 0.0340(9) 0.0444(11) -0.0097(8) 0.0038(9) -0.0042(8)
Ni1 0.02805(17) 0.02532(15) 0.02813(16) 0.00003(9) 0.00537(11) -0.00006(9)
O40 0.0727(13) 0.0399(10) 0.0399(10) 0.0190(9) 0.0104(9) 0.0077(8)
O41 0.0584(12) 0.0340(9) 0.0389(9) -0.0089(8) -0.0002(9) -0.0029(7)
O42 0.109(2) 0.0789(16) 0.0530(12) 0.0330(14) 0.0093(13) -0.0121(11)
O43 0.0950(19) 0.0756(16) 0.0803(17) -0.0158(14) 0.0112(16) 0.0099(14)

loop_
_atom_type_symbol
_atom_type_description
_atom_type_scat_dispersion_real
_atom_type_scat_dispersion_imag
_atom_type_scat_source
C C 0.0033 0.0016 'International Tables Vol C Tables 4.2.6.8 and 6.1.1.4'
H H 0.0000 0.0000 'International Tables Vol C Tables 4.2.6.8 and 6.1.1.4'
Cl Cl 0.1484 0.1585 'International Tables Vol C Tables 4.2.6.8 and 6.1.1.4'
N N 0.0061 0.0033 'International Tables Vol C Tables 4.2.6.8 and 6.1.1.4'
Ni Ni 0.3393 1.1124 'International Tables Vol C Tables 4.2.6.8 and 6.1.1.4'
O O 0.0106 0.0060 'International Tables Vol C Tables 4.2.6.8 and 6.1.1.4'

loop_
_geom_angle_atom_site_label_1
_geom_angle_atom_site_label_2
_geom_angle_atom_site_label_3
_geom_angle
_geom_angle_publ_flag
N2 C3 C4 105.98(19) ?
N2 C3 C16 122.6(2) ?
C4 C3 C16 131.4(2) ?
C3 C4 C5 106.37(19) ?
N1 C5 C4 110.47(19) ?
N1 C5 C6 122.20(18) ?
C4 C5 C6 127.32(19) ?
C7 C6 C5 114.79(18) ?
N8 C7 N15 112.12(19) ?
N8 C7 C6 125.59(19) ?
N15 C7 C6 122.23(19) ?
C10 C9 C14 120.2(2) ?
C10 C9 N8 131.2(2) ?
C14 C9 N8 108.64(19) ?
C11 C10 C9 117.2(2) ?
C10 C11 C12 121.7(3) ?
C13 C12 C11 121.8(2) ?
C12 C13 C14 116.4(3) ?
N15 C14 C13 131.7(2) ?
N15 C14 C9 105.60(19) ?
C13 C14 C9 122.7(2) ?
N22 C23 C24 106.3(2) ?
N22 C23 C36 121.3(3) ?
C24 C23 C36 132.3(3) ?
C23 C24 C25 106.2(2) ?
N21 C25 C24 110.2(2) ?
N21 C25 C26 120.87(19) ?
C24 C25 C26 128.9(2) ?
C27 C26 C25 113.67(18) ?
N28 C27 N35 112.35(19) ?
N28 C27 C26 125.80(19) ?
N35 C27 C26 121.84(19) ?
C30 C29 N28 131.0(2) ?
C30 C29 C34 120.1(2) ?
N28 C29 C34 108.88(19) ?
C31 C30 C29 117.3(2) ?
C30 C31 C32 122.1(2) ?
C33 C32 C31 121.4(2) ?
C32 C33 C34 116.8(2) ?
N35 C34 C33 132.3(2) ?
N35 C34 C29 105.30(19) ?
C33 C34 C29 122.3(2) ?
C5 N1 N2 105.23(16) ?
C5 N1 Ni1 125.00(14) ?
N2 N1 Ni1 129.18(13) ?
C3 N2 N1 111.94(18) ?
C7 N8 C9 105.71(18) ?
C7 N8 Ni1 122.19(14) ?
C9 N8 Ni1 131.83(15) ?
C7 N15 C14 107.92(19) ?
C25 N21 N22 105.37(18) ?
C25 N21 Ni1 126.98(15) ?
N22 N21 Ni1 127.34(14) ?
C23 N22 N21 111.9(2) ?
C27 N28 C29 105.20(17) ?
C27 N28 Ni1 122.08(14) ?
C29 N28 Ni1 132.68(14) ?
C27 N35 C34 108.24(18) ?
N21 Ni1 N1 175.87(7) yes
N21 Ni1 N8 91.57(7) yes
N1 Ni1 N8 85.97(7) yes
N21 Ni1 N28 85.11(7) yes
N1 Ni1 N28 91.70(7) yes
N8 Ni1 N28 92.93(7) yes
N21 Ni1 O40 89.77(8) yes
N1 Ni1 O40 93.01(7) yes
N8 Ni1 O40 174.08(8) yes
N28 Ni1 O40 92.93(8) yes
N21 Ni1 O41 90.55(7) yes
N1 Ni1 O41 92.78(7) yes
N8 Ni1 O41 90.26(7) yes
N28 Ni1 O41 174.68(7) yes
O40 Ni1 O41 83.96(8) yes

loop_
_geom_bond_atom_site_label_1
_geom_bond_atom_site_label_2
_geom_bond_site_symmetry_2
_geom_bond_distance
_geom_bond_publ_flag
C3 N2 . 1.348(3) ?
C3 C4 . 1.372(3) ?
C3 C16 . 1.490(3) ?
C4 C5 . 1.390(3) ?
C5 N1 . 1.330(3) ?
C5 C6 . 1.494(3) ?
C6 C7 . 1.491(3) ?
C7 N8 . 1.319(3) ?
C7 N15 . 1.349(3) ?
C9 C10 . 1.393(3) ?
C9 C14 . 1.395(3) ?
C9 N8 . 1.402(3) ?
C10 C11 . 1.386(3) ?
C11 C12 . 1.393(4) ?
C12 C13 . 1.375(4) ?
C13 C14 . 1.391(3) ?
C14 N15 . 1.378(3) ?
C23 N22 . 1.344(3) ?
C23 C24 . 1.367(4) ?
C23 C36 . 1.497(4) ?
C24 C25 . 1.395(3) ?
C25 N21 . 1.328(3) ?
C25 C26 . 1.503(3) ?
C26 C27 . 1.491(3) ?
C27 N28 . 1.324(3) ?
C27 N35 . 1.344(3) ?
C29 C30 . 1.393(3) ?
C29 N28 . 1.401(3) ?
C29 C34 . 1.401(3) ?
C30 C31 . 1.382(3) ?
C31 C32 . 1.393(4) ?
C32 C33 . 1.374(4) ?
C33 C34 . 1.394(3) ?
C34 N35 . 1.373(3) ?
N1 N2 . 1.358(2) ?
N1 Ni1 . 2.0671(17) yes
N8 Ni1 . 2.0857(17) yes
N21 N22 . 1.354(3) ?
N21 Ni1 . 2.0611(18) yes
N28 Ni1 . 2.0962(17) yes
Ni1 O40 . 2.0992(18) yes
Ni1 O41 . 2.1183(17) yes

loop_
_geom_hbond_atom_site_label_D
_geom_hbond_atom_site_label_H
_geom_hbond_atom_site_label_A
_geom_hbond_site_symmetry_A
_geom_hbond_distance_DH
_geom_hbond_distance_HA
_geom_hbond_distance_DA
_geom_hbond_angle_DHA
N2 H2 Cl2 . 0.86 2.47 3.2696(19) 155.3
N15 H15 Cl2 2_655 0.86 2.33 3.179(2) 168.5
N22 H22 O42 . 0.86 2.51 3.242(4) 143.7
N22 H22 Cl1 . 0.86 2.75 3.473(2) 142.4
N35 H35 Cl1 2_755 0.86 2.33 3.176(2) 168.4
O40 H40A Cl1 . 0.79(2) 2.42(2) 3.198(2) 167(3)
O40 H40B O42 4_566 0.79(2) 1.89(2) 2.672(3) 175(4)
O41 H41A O43 . 0.79(2) 1.98(2) 2.770(3) 174(3)
O41 H41B Cl2 4_565 0.78(2) 2.47(3) 3.1865(19) 153(4)
O42 H42A Cl1 . 0.97(3) 2.18(3) 3.148(3) 170(4)
O42 H42B Cl2 4_565 0.98(3) 2.30(3) 3.241(3) 161(4)
O43 H43A Cl1 . 0.98(3) 2.30(3) 3.211(3) 155(4)
O43 H43B Cl2 . 0.97(3) 2.19(3) 3.159(3) 171(4)
